data_4501457
loop_
_publ_author_name
'Diamond, Gary M.'
'Hall, Keith A.'
'LaPointe, Anne M.'
'Leclerc, Margarete K.'
'Longmire, James'
'Shoemaker, James A. W.'
'Sun, Pu'

_publ_section_title
;
 High-Throughput Discovery and Optimization of Hafnium Heteroaryl-amido
 Catalysts for the Isospecific Polymerization of Propylene
;
_journal_issue 8
_journal_name_full 'ACS Catalysis'
_journal_page_first 887
_journal_paper_doi 10.1021/cs200180x
_journal_volume 1
_journal_year 2011
_chemical_formula_sum 'C35 H46 Hf N4 O S'
_chemical_formula_weight 749.31
_chemical_name_systematic
; 
 ? 
;
_space_group_IT_number 14
_symmetry_cell_setting monoclinic
_symmetry_space_group_name_Hall '-P 2ybc'
_symmetry_space_group_name_H-M 'P 1 21/c 1'
_atom_sites_solution_hydrogens geom
_atom_sites_solution_primary direct
_atom_sites_solution_secondary difmap
_audit_creation_method SHELXL-97
_cell_angle_alpha 90.00
_cell_angle_beta 98.959(3)
_cell_angle_gamma 90.00
_cell_formula_units_Z 4
_cell_length_a 14.4153(19)
_cell_length_b 14.2346(19)
_cell_length_c 16.653(2)
_cell_measurement_temperature 243(2)
_cell_volume 3375.4(8)
_computing_cell_refinement 'Bruker SMART'
_computing_data_collection 'Bruker SMART'
_computing_data_reduction 'Bruker SHELXTL'
_computing_molecular_graphics 'Bruker SHELXTL'
_computing_publication_material 'Bruker SHELXTL'
_computing_structure_refinement 'SHELXL-97 (Sheldrick, 1997)'
_computing_structure_solution 'SHELXS-97 (Sheldrick, 1990)'
_diffrn_ambient_temperature 243(2)
_diffrn_measured_fraction_theta_full 0.922
_diffrn_measured_fraction_theta_max 0.922
_diffrn_measurement_device_type 'CCD area detector'
_diffrn_measurement_method 'phi and omega scans'
_diffrn_radiation_monochromator graphite
_diffrn_radiation_source 'fine-focus sealed tube'
_diffrn_radiation_type MoK\a
_diffrn_radiation_wavelength 0.71073
_diffrn_reflns_av_R_equivalents 0.0305
_diffrn_reflns_av_sigmaI/netI 0.0361
_diffrn_reflns_limit_h_max 14
_diffrn_reflns_limit_h_min -18
_diffrn_reflns_limit_k_max 16
_diffrn_reflns_limit_k_min -18
_diffrn_reflns_limit_l_max 22
_diffrn_reflns_limit_l_min -11
_diffrn_reflns_number 22613
_diffrn_reflns_theta_full 28.29
_diffrn_reflns_theta_max 28.29
_diffrn_reflns_theta_min 1.43
_exptl_absorpt_coefficient_mu 3.185
_exptl_absorpt_correction_T_max 0.5979
_exptl_absorpt_correction_T_min 0.4484
_exptl_absorpt_correction_type none
_exptl_crystal_density_diffrn 1.474
_exptl_crystal_density_method 'not measured'
_exptl_crystal_F_000 1520
_exptl_crystal_size_max 0.30
_exptl_crystal_size_mid 0.25
_exptl_crystal_size_min 0.18
_refine_diff_density_max 1.153
_refine_diff_density_min -0.765
_refine_diff_density_rms 0.092
_refine_ls_extinction_coef 0.00027(8)
_refine_ls_extinction_expression Fc^*^=kFc[1+0.001xFc^2^\l^3^/sin(2\q)]^-1/4^
_refine_ls_extinction_method SHELXL
_refine_ls_goodness_of_fit_ref 1.015
_refine_ls_hydrogen_treatment mixed
_refine_ls_matrix_type full
_refine_ls_number_parameters 380
_refine_ls_number_reflns 7712
_refine_ls_number_restraints 0
_refine_ls_restrained_S_all 1.015
_refine_ls_R_factor_all 0.0464
_refine_ls_R_factor_gt 0.0301
_refine_ls_shift/su_max 0.001
_refine_ls_shift/su_mean 0.000
_refine_ls_structure_factor_coef Fsqd
_refine_ls_weighting_details 'calc w=1/[\s^2^(Fo^2^)+(0.0435P)^2^+0.0198P] where P=(Fo^2^+2Fc^2^)/3'
_refine_ls_weighting_scheme calc
_refine_ls_wR_factor_gt 0.0731
_refine_ls_wR_factor_ref 0.0782
_reflns_number_gt 5983
_reflns_number_total 7712
_reflns_threshold_expression >2sigma(I)
_cod_data_source_file cs200180x_si_003.cif
_cod_data_source_block syms10
_cod_depositor_comments
;
The following automatic conversions were performed:

'_symmetry_cell_setting' value 'Monoclinic' changed to 'monoclinic'
according to /home/saulius/struct/CIF-dictionaries/cif_core.dic
dictionary named 'cif_core.dic' version 2.4.1 from 2010-06-29.

Automatic conversion script
Id: cif_fix_values 1715 2011-07-08 13:25:40Z adriana 
;
_cod_original_cell_volume 3375.5(8)
_cod_original_sg_symbol_H-M P2(1)/c
_cod_database_code 4501457

loop_
_symmetry_equiv_pos_as_xyz
'x, y, z'
'-x, y+1/2, -z+1/2'
'-x, -y, -z'
'x, -y-1/2, z-1/2'

loop_
_atom_site_label
_atom_site_type_symbol
_atom_site_fract_x
_atom_site_fract_y
_atom_site_fract_z
_atom_site_U_iso_or_equiv
_atom_site_adp_type
_atom_site_occupancy
_atom_site_symmetry_multiplicity
_atom_site_calc_flag
_atom_site_refinement_flags
Hf Hf 0.880088(10) 0.960424(10) 0.150418(9) 0.03281(6) Uani 1 1 d .
S21 S 0.96048(7) 0.90645(8) 0.43297(6) 0.0465(2) Uani 1 1 d .
O11 O 1.00980(19) 0.9253(2) 0.13814(17) 0.0539(7) Uani 1 1 d .
N1 N 0.8202(2) 0.9128(2) 0.03912(19) 0.0446(8) Uani 1 1 d .
N2 N 0.8880(2) 1.1022(2) 0.14313(19) 0.0440(8) Uani 1 1 d .
N21 N 0.95560(19) 0.92258(19) 0.28075(17) 0.0319(6) Uani 1 1 d .
N41 N 0.77484(19) 0.93162(19) 0.22485(17) 0.0295(6) Uani 1 1 d .
C1 C 0.8747(3) 0.8666(4) -0.0178(3) 0.0673(13) Uani 1 1 d .
H1A H 0.8330 0.8492 -0.0670 0.101 Uiso 1 1 calc R
H1B H 0.9048 0.8107 0.0075 0.101 Uiso 1 1 calc R
H1C H 0.9222 0.9096 -0.0313 0.101 Uiso 1 1 calc R
C2 C 0.7219(3) 0.9203(3) 0.0027(2) 0.0525(10) Uani 1 1 d .
H2A H 0.7130 0.8916 -0.0508 0.079 Uiso 1 1 calc R
H2B H 0.7041 0.9860 -0.0022 0.079 Uiso 1 1 calc R
H2C H 0.6832 0.8882 0.0368 0.079 Uiso 1 1 calc R
C3 C 0.9714(3) 1.1522(3) 0.1832(3) 0.0614(12) Uani 1 1 d .
H3A H 0.9633 1.2191 0.1735 0.092 Uiso 1 1 calc R
H3B H 1.0262 1.1306 0.1614 0.092 Uiso 1 1 calc R
H3C H 0.9798 1.1401 0.2412 0.092 Uiso 1 1 calc R
C4 C 0.8191(4) 1.1661(3) 0.1011(3) 0.0728(14) Uani 1 1 d .
H4A H 0.8421 1.2300 0.1087 0.109 Uiso 1 1 calc R
H4B H 0.7608 1.1600 0.1229 0.109 Uiso 1 1 calc R
H4C H 0.8083 1.1512 0.0436 0.109 Uiso 1 1 calc R
C11 C 1.0982(3) 0.9114(3) 0.1749(3) 0.0436(9) Uani 1 1 d .
C12 C 1.1679(3) 0.8988(3) 0.1257(3) 0.0549(11) Uani 1 1 d .
H12A H 1.1516 0.8989 0.0688 0.066 Uiso 1 1 calc R
C13 C 1.2598(3) 0.8865(3) 0.1605(3) 0.0638(13) Uani 1 1 d .
H13A H 1.3058 0.8777 0.1270 0.077 Uiso 1 1 calc R
C14 C 1.2857(3) 0.8867(3) 0.2428(3) 0.0656(13) Uani 1 1 d .
H14A H 1.3490 0.8783 0.2657 0.079 Uiso 1 1 calc R
C15 C 1.2176(3) 0.8997(3) 0.2927(3) 0.0565(12) Uani 1 1 d .
H15A H 1.2355 0.9012 0.3494 0.068 Uiso 1 1 calc R
C16 C 1.1218(2) 0.9106(2) 0.2592(3) 0.0412(9) Uani 1 1 d .
C21 C 1.0512(2) 0.9163(2) 0.3133(2) 0.0363(8) Uani 1 1 d .
C22 C 1.0646(3) 0.9087(3) 0.3961(3) 0.0455(10) Uani 1 1 d .
H22A H 1.1239 0.9052 0.4287 0.055 Uiso 1 1 calc R
C23 C 0.9012(2) 0.9167(2) 0.3364(2) 0.0322(7) Uani 1 1 d .
C30 C 0.7962(2) 0.9147(2) 0.3131(2) 0.0309(7) Uani 1 1 d .
H30A H 0.7765 0.8494 0.3219 0.037 Uiso 1 1 calc R
C31 C 0.7464(2) 0.9771(2) 0.3691(2) 0.0331(8) Uani 1 1 d .
C32 C 0.7693(3) 1.0712(3) 0.3828(2) 0.0380(8) Uani 1 1 d .
C33 C 0.7236(3) 1.1240(3) 0.4355(2) 0.0433(9) Uani 1 1 d .
H33A H 0.7388 1.1879 0.4434 0.052 Uiso 1 1 calc R
C34 C 0.6560(3) 1.0844(3) 0.4766(2) 0.0446(9) Uani 1 1 d .
C35 C 0.6353(3) 0.9911(3) 0.4630(3) 0.0462(10) Uani 1 1 d .
H35A H 0.5906 0.9632 0.4910 0.055 Uiso 1 1 calc R
C36 C 0.6773(3) 0.9356(3) 0.4096(2) 0.0402(9) Uani 1 1 d .
C37 C 0.8414(3) 1.1215(3) 0.3415(3) 0.0511(10) Uani 1 1 d .
H37A H 0.8682 1.0777 0.3068 0.077 Uiso 1 1 calc R
H37B H 0.8908 1.1461 0.3823 0.077 Uiso 1 1 calc R
H37C H 0.8116 1.1728 0.3089 0.077 Uiso 1 1 calc R
C38 C 0.6058(3) 1.1430(3) 0.5327(3) 0.0571(12) Uani 1 1 d .
H38A H 0.5614 1.1040 0.5556 0.086 Uiso 1 1 calc R
H38B H 0.5726 1.1941 0.5021 0.086 Uiso 1 1 calc R
H38C H 0.6515 1.1686 0.5761 0.086 Uiso 1 1 calc R
C39 C 0.6458(3) 0.8355(3) 0.3976(3) 0.0533(11) Uani 1 1 d .
H39A H 0.5987 0.8222 0.4318 0.080 Uiso 1 1 calc R
H39B H 0.6991 0.7940 0.4123 0.080 Uiso 1 1 calc R
H39C H 0.6192 0.8256 0.3411 0.080 Uiso 1 1 calc R
C41 C 0.6853(2) 0.8909(2) 0.1925(2) 0.0309(7) Uani 1 1 d .
C42 C 0.6038(3) 0.9470(3) 0.1739(2) 0.0375(8) Uani 1 1 d .
C43 C 0.5193(3) 0.9034(3) 0.1439(3) 0.0525(11) Uani 1 1 d .
H43A H 0.4649 0.9402 0.1318 0.063 Uiso 1 1 calc R
C44 C 0.5128(3) 0.8085(3) 0.1312(3) 0.0572(12) Uani 1 1 d .
H44A H 0.4545 0.7809 0.1114 0.069 Uiso 1 1 calc R
C45 C 0.5917(3) 0.7542(3) 0.1475(3) 0.0504(10) Uani 1 1 d .
H45A H 0.5871 0.6892 0.1377 0.061 Uiso 1 1 calc R
C46 C 0.6789(2) 0.7927(2) 0.1784(2) 0.0344(8) Uani 1 1 d .
C47 C 0.6035(3) 1.0531(3) 0.1856(3) 0.0478(10) Uani 1 1 d .
H47A H 0.6691 1.0733 0.2040 0.057 Uiso 1 1 calc R
C48 C 0.5677(3) 1.1048(4) 0.1068(3) 0.0726(15) Uani 1 1 d .
H48A H 0.6053 1.0873 0.0656 0.109 Uiso 1 1 calc R
H48B H 0.5724 1.1720 0.1161 0.109 Uiso 1 1 calc R
H48C H 0.5026 1.0880 0.0885 0.109 Uiso 1 1 calc R
C49 C 0.5447(3) 1.0832(4) 0.2506(3) 0.0701(14) Uani 1 1 d .
H49A H 0.5672 1.0509 0.3012 0.105 Uiso 1 1 calc R
H49B H 0.4794 1.0671 0.2326 0.105 Uiso 1 1 calc R
H49C H 0.5504 1.1505 0.2590 0.105 Uiso 1 1 calc R
C50 C 0.7632(3) 0.7265(2) 0.1960(2) 0.0384(8) Uani 1 1 d .
H50A H 0.8181 0.7647 0.2197 0.046 Uiso 1 1 calc R
C51 C 0.7490(3) 0.6516(3) 0.2576(3) 0.0561(11) Uani 1 1 d .
H51A H 0.7345 0.6813 0.3066 0.084 Uiso 1 1 calc R
H51B H 0.8058 0.6146 0.2705 0.084 Uiso 1 1 calc R
H51C H 0.6974 0.6111 0.2350 0.084 Uiso 1 1 calc R
C52 C 0.7872(3) 0.6799(3) 0.1191(3) 0.0613(12) Uani 1 1 d .
H52A H 0.8412 0.6391 0.1333 0.092 Uiso 1 1 calc R
H52B H 0.8017 0.7279 0.0816 0.092 Uiso 1 1 calc R
H52C H 0.7340 0.6431 0.0937 0.092 Uiso 1 1 calc R

loop_
_atom_site_aniso_label
_atom_site_aniso_U_11
_atom_site_aniso_U_22
_atom_site_aniso_U_33
_atom_site_aniso_U_23
_atom_site_aniso_U_13
_atom_site_aniso_U_12
Hf 0.03025(9) 0.03410(10) 0.03451(10) -0.00060(7) 0.00640(6) -0.00002(6)
S21 0.0404(6) 0.0597(7) 0.0367(5) -0.0064(5) -0.0024(4) 0.0017(5)
O11 0.0339(16) 0.082(2) 0.0469(17) -0.0084(15) 0.0102(13) 0.0045(14)
N1 0.046(2) 0.051(2) 0.0363(18) -0.0032(15) 0.0066(15) 0.0014(15)
N2 0.054(2) 0.0292(17) 0.050(2) -0.0030(14) 0.0122(16) -0.0029(14)
N21 0.0253(15) 0.0296(14) 0.0396(17) -0.0007(13) 0.0010(13) 0.0007(12)
N41 0.0264(15) 0.0310(15) 0.0304(15) -0.0063(12) 0.0027(12) -0.0009(11)
C1 0.070(3) 0.091(4) 0.043(3) -0.019(2) 0.015(2) 0.005(3)
C2 0.054(3) 0.063(3) 0.039(2) 0.000(2) 0.003(2) 0.001(2)
C3 0.061(3) 0.048(3) 0.077(3) -0.002(2) 0.016(3) -0.013(2)
C4 0.087(4) 0.053(3) 0.077(4) 0.007(3) 0.005(3) 0.002(3)
C11 0.032(2) 0.036(2) 0.064(3) -0.0037(18) 0.0125(19) -0.0007(15)
C12 0.043(2) 0.054(3) 0.073(3) -0.008(2) 0.025(2) -0.0012(19)
C13 0.038(2) 0.060(3) 0.101(4) 0.005(3) 0.033(3) 0.004(2)
C14 0.026(2) 0.071(3) 0.100(4) 0.019(3) 0.014(2) 0.001(2)
C15 0.030(2) 0.059(3) 0.079(3) 0.019(2) 0.005(2) 0.0036(18)
C16 0.0302(19) 0.031(2) 0.062(3) 0.0065(17) 0.0067(18) 0.0011(15)
C21 0.0287(18) 0.0283(18) 0.050(2) 0.0005(16) -0.0006(16) 0.0011(14)
C22 0.030(2) 0.048(2) 0.055(3) -0.0041(19) -0.0051(18) 0.0028(16)
C23 0.0333(19) 0.0278(18) 0.0348(19) -0.0039(14) 0.0036(15) 0.0003(14)
C30 0.0288(18) 0.0281(18) 0.0353(19) -0.0039(14) 0.0038(14) 0.0006(14)
C31 0.0301(18) 0.037(2) 0.0315(18) -0.0019(14) 0.0032(15) 0.0025(14)
C32 0.035(2) 0.040(2) 0.038(2) -0.0054(16) 0.0042(16) 0.0034(16)
C33 0.043(2) 0.038(2) 0.047(2) -0.0096(18) 0.0030(18) 0.0051(17)
C34 0.042(2) 0.055(3) 0.035(2) -0.0096(18) -0.0011(17) 0.0129(18)
C35 0.044(2) 0.050(2) 0.049(2) -0.0049(19) 0.0182(19) 0.0046(19)
C36 0.036(2) 0.042(2) 0.043(2) -0.0028(17) 0.0079(17) 0.0016(16)
C37 0.055(3) 0.036(2) 0.066(3) -0.012(2) 0.019(2) -0.0089(19)
C38 0.046(2) 0.071(3) 0.055(3) -0.020(2) 0.009(2) 0.010(2)
C39 0.055(3) 0.045(2) 0.067(3) -0.004(2) 0.031(2) -0.006(2)
C41 0.0281(17) 0.0360(19) 0.0284(17) -0.0008(14) 0.0036(14) -0.0030(14)
C42 0.0331(19) 0.039(2) 0.040(2) 0.0054(16) 0.0051(16) 0.0010(15)
C43 0.030(2) 0.055(3) 0.069(3) 0.002(2) -0.0033(19) 0.0029(18)
C44 0.034(2) 0.057(3) 0.075(3) 0.001(2) -0.008(2) -0.0112(19)
C45 0.048(2) 0.038(2) 0.061(3) -0.0019(19) -0.003(2) -0.0085(18)
C46 0.0312(19) 0.0358(19) 0.034(2) 0.0006(15) -0.0004(15) -0.0013(15)
C47 0.040(2) 0.034(2) 0.068(3) 0.0012(19) 0.006(2) 0.0064(16)
C48 0.065(3) 0.058(3) 0.092(4) 0.019(3) 0.006(3) 0.014(2)
C49 0.064(3) 0.063(3) 0.083(4) -0.007(3) 0.011(3) 0.022(3)
C50 0.037(2) 0.033(2) 0.043(2) -0.0073(16) -0.0002(17) 0.0002(15)
C51 0.067(3) 0.046(3) 0.055(3) 0.011(2) 0.008(2) 0.016(2)
C52 0.076(3) 0.052(3) 0.057(3) -0.006(2) 0.015(2) 0.013(2)

loop_
_atom_type_symbol
_atom_type_description
_atom_type_scat_dispersion_real
_atom_type_scat_dispersion_imag
_atom_type_scat_source
C C 0.0033 0.0016 'International Tables Vol C Tables 4.2.6.8 and 6.1.1.4'
H H 0.0000 0.0000 'International Tables Vol C Tables 4.2.6.8 and 6.1.1.4'
N N 0.0061 0.0033 'International Tables Vol C Tables 4.2.6.8 and 6.1.1.4'
O O 0.0106 0.0060 'International Tables Vol C Tables 4.2.6.8 and 6.1.1.4'
S S 0.1246 0.1234 'International Tables Vol C Tables 4.2.6.8 and 6.1.1.4'
Hf Hf -0.5830 6.1852 'International Tables Vol C Tables 4.2.6.8 and 6.1.1.4'

loop_
_geom_angle_atom_site_label_1
_geom_angle_atom_site_label_2
_geom_angle_atom_site_label_3
_geom_angle
O11 Hf N2 100.55(13)
O11 Hf N1 95.49(12)
N2 Hf N1 107.27(13)
O11 Hf N41 141.05(12)
N2 Hf N41 106.07(11)
N1 Hf N41 102.99(11)
O11 Hf N21 74.11(11)
N2 Hf N21 105.26(11)
N1 Hf N21 147.16(12)
N41 Hf N21 71.80(10)
C23 S21 C22 89.93(18)
C11 O11 Hf 146.9(3)
C2 N1 C1 110.2(3)
C2 N1 Hf 127.1(2)
C1 N1 Hf 122.7(3)
C4 N2 C3 111.5(4)
C4 N2 Hf 128.0(3)
C3 N2 Hf 120.4(3)
C23 N21 C21 112.6(3)
C23 N21 Hf 115.4(2)
C21 N21 Hf 131.4(2)
C41 N41 C30 110.0(3)
C41 N41 Hf 122.3(2)
C30 N41 Hf 123.5(2)
O11 C11 C16 121.8(3)
O11 C11 C12 117.9(4)
C16 C11 C12 120.2(4)
C13 C12 C11 120.1(4)
C14 C13 C12 121.3(4)
C13 C14 C15 119.4(4)
C14 C15 C16 121.0(5)
C11 C16 C15 117.9(4)
C11 C16 C21 122.5(3)
C15 C16 C21 119.6(4)
C22 C21 N21 111.8(3)
C22 C21 C16 127.9(3)
N21 C21 C16 120.1(3)
C21 C22 S21 111.7(3)
N21 C23 C30 120.7(3)
N21 C23 S21 113.9(3)
C30 C23 S21 125.3(3)
N41 C30 C23 107.4(3)
N41 C30 C31 117.6(3)
C23 C30 C31 112.2(3)
C32 C31 C36 119.4(3)
C32 C31 C30 122.2(3)
C36 C31 C30 118.4(3)
C31 C32 C33 119.9(3)
C31 C32 C37 123.0(3)
C33 C32 C37 117.1(3)
C34 C33 C32 121.7(4)
C35 C34 C33 117.4(3)
C35 C34 C38 121.5(4)
C33 C34 C38 121.1(4)
C34 C35 C36 123.3(4)
C35 C36 C31 118.3(4)
C35 C36 C39 118.0(4)
C31 C36 C39 123.7(3)
C42 C41 C46 119.4(3)
C42 C41 N41 121.3(3)
C46 C41 N41 119.4(3)
C43 C42 C41 118.5(3)
C43 C42 C47 118.0(3)
C41 C42 C47 123.4(3)
C44 C43 C42 122.2(4)
C43 C44 C45 119.5(4)
C44 C45 C46 121.7(4)
C45 C46 C41 118.7(3)
C45 C46 C50 118.2(3)
C41 C46 C50 123.1(3)
C48 C47 C42 112.1(4)
C48 C47 C49 108.8(4)
C42 C47 C49 112.3(4)
C51 C50 C52 109.5(3)
C51 C50 C46 112.1(3)
C52 C50 C46 112.5(3)

loop_
_geom_bond_atom_site_label_1
_geom_bond_atom_site_label_2
_geom_bond_distance
Hf O11 1.977(3)
Hf N2 2.026(3)
Hf N1 2.035(3)
Hf N41 2.143(3)
Hf N21 2.334(3)
S21 C23 1.706(4)
S21 C22 1.709(4)
O11 C11 1.340(5)
N1 C2 1.455(5)
N1 C1 1.477(5)
N2 C4 1.444(6)
N2 C3 1.466(5)
N21 C23 1.307(4)
N21 C21 1.404(4)
N41 C41 1.441(4)
N41 C30 1.474(4)
C11 C16 1.393(6)
C11 C12 1.403(5)
C12 C13 1.373(6)
C13 C14 1.363(7)
C14 C15 1.393(6)
C15 C16 1.414(5)
C16 C21 1.463(5)
C21 C22 1.366(5)
C23 C30 1.503(5)
C30 C31 1.544(4)
C31 C32 1.389(5)
C31 C36 1.416(5)
C32 C33 1.396(5)
C32 C37 1.513(5)
C33 C34 1.396(5)
C34 C35 1.372(6)
C34 C38 1.516(5)
C35 C36 1.397(5)
C36 C39 1.499(5)
C41 C42 1.415(5)
C41 C46 1.418(5)
C42 C43 1.389(5)
C42 C47 1.523(5)
C43 C44 1.368(6)
C44 C45 1.367(6)
C45 C46 1.394(5)
C46 C50 1.529(5)
C47 C48 1.523(6)
C47 C49 1.535(6)
C50 C51 1.515(5)
C50 C52 1.529(5)
